data_1576130
loop_
_publ_author_name
'Reusser, Esa\"ie'
'Albrecht, Martin'

_publ_section_title
;
 Tunable bis(pyridinium amidate) ligands efficiently promote
 palladium-catalyzed ethylene polymerization
;
_journal_name_full 'Catalysis Science &amp; Technology'
_journal_paper_doi 10.1039/D5CY01102G
_journal_year 2025
_chemical_formula_moiety '2(F6 P), C18 H24 N4 O2'
_chemical_formula_sum 'C18 H24 F12 N4 O2 P2'
_chemical_formula_weight 618.35
_space_group_crystal_system monoclinic
_space_group_IT_number 14
_space_group_name_Hall '-P 2yn'
_space_group_name_H-M_alt 'P 1 21/n 1'
_atom_sites_solution_hydrogens geom
_atom_sites_solution_primary dual
_audit_creation_date 2022-02-03
_audit_creation_method
;
Olex2 1.3
(compiled 2020.11.12 svn.r5f609507 for OlexSys, GUI svn.r6408)
;
_audit_update_record
;
2025-04-02 deposited with the CCDC.	2025-10-30 downloaded from the CCDC.
;
_cell_angle_alpha 90
_cell_angle_beta 93.5921(7)
_cell_angle_gamma 90
_cell_formula_units_Z 2
_cell_length_a 5.83359(4)
_cell_length_b 11.41940(9)
_cell_length_c 18.48940(14)
_cell_measurement_reflns_used 10869
_cell_measurement_temperature 173.01(10)
_cell_measurement_theta_max 79.4750
_cell_measurement_theta_min 2.3370
_cell_volume 1229.272(16)
_computing_cell_refinement 'CrysAlisPro 1.171.41.105a (Rigaku OD, 2021)'
_computing_data_collection 'CrysAlisPro 1.171.41.105a (Rigaku OD, 2021)'
_computing_data_reduction 'CrysAlisPro 1.171.41.105a (Rigaku OD, 2021)'
_computing_molecular_graphics 'Olex2 1.3 (Dolomanov et al., 2009)'
_computing_publication_material 'Olex2 1.3 (Dolomanov et al., 2009)'
_computing_structure_refinement 'SHELXL 2018/3 (Sheldrick, 2015)'
_computing_structure_solution 'SHELXT 2018/2 (Sheldrick, 2018)'
_diffrn_ambient_environment N~2~
_diffrn_ambient_temperature 173.01(10)
_diffrn_detector 'Hybrid Pixel Array Detector'
_diffrn_detector_area_resol_mean 10.0000
_diffrn_detector_type HyPix
_diffrn_measured_fraction_theta_full 1.000
_diffrn_measured_fraction_theta_max 0.999
_diffrn_measurement_details
;
List of Runs (angles in degrees, time in seconds):

  # Type    Start    End  Width  t~exp~   \w     \q     \k     \f   Frames
#--------------------------------------------------------------------------
  1  \w    -56.00   7.00   0.50    0.25    --  -23.00 103.00  -0.00  126
  2  \w     15.00  83.00   0.50    0.25    --   49.64-103.00-102.00  136
  3  \w    106.00 177.00   0.50    0.80    --  111.50 103.00  -0.00  142
  4  \w     41.00 107.00   0.50    0.80    --  111.50-103.00-102.00  132
  5  \w    -68.00 -12.00   0.50    0.25    --  -23.00 125.00 150.00  112
  6  \w    -68.00 -12.00   0.50    0.25    --  -23.00 125.00  90.00  112
  7  \w    -23.00  23.00   0.50    0.25    --   49.64 -19.00   0.00   92
  8  \w    -23.00  23.00   0.50    0.25    --   49.64 -19.00 -90.00   92
  9  \w    -22.00  40.00   0.50    0.25    --   49.64 -38.00 150.00  124
 10  \w     41.00  68.00   0.50    0.80    --  111.50 -61.00   0.00   54
 11  \w     41.00 102.00   0.50    0.80    --  111.50 -77.00 -90.00  122
 12  \w    104.00 177.00   0.50    0.80    --  111.50  15.00-180.00  146
 13  \w     41.00 102.00   0.50    0.80    --  111.50 -77.00-120.00  122
 14  \w    104.00 177.00   0.50    0.80    --  111.50  30.00-150.00  146
 15  \w    104.00 177.00   0.50    0.80    --  111.50  30.00 -90.00  146
 16  \w     41.00 102.00   0.50    0.80    --  111.50 -77.00  30.00  122
 17  \w     41.00  68.00   0.50    0.80    --  111.50 -61.00-180.00   54
 18  \w    104.00 177.00   0.50    0.80    --  111.50  15.00 120.00  146
 19  \w     41.00 102.00   0.50    0.80    --  111.50 -77.00 -60.00  122
 20  \w     41.00 105.00   0.50    0.80    --  111.50 -94.00 -30.00  128
 21  \w     41.00 102.00   0.50    0.80    --  111.50 -77.00 -30.00  122
 22  \w     41.00  68.00   0.50    0.80    --  111.50 -61.00 -90.00   54
 23  \w     41.00  68.00   0.50    0.80    --  111.50 -61.00  30.00   54
 24  \w     41.00  68.00   0.50    0.80    --  111.50 -61.00  90.00   54
 25  \w     37.00 122.00   0.50    0.25    --   49.64  57.00 -60.00  170
 26  \w     29.00 122.00   0.50    0.25    --   49.64  77.00 150.00  186
 27  \w     37.00 122.00   0.50    0.25    --   49.64  57.00  60.00  170
;
_diffrn_measurement_device 'four-circle diffractometer'
_diffrn_measurement_device_type 'XtaLAB Synergy, Dualflex, HyPix'
_diffrn_measurement_method '\w scans'
_diffrn_orient_matrix_type 'CrysAlisPro convention (1999,Acta A55,543-557)'
_diffrn_orient_matrix_UB_11 0.0678512000
_diffrn_orient_matrix_UB_12 0.0803562000
_diffrn_orient_matrix_UB_13 0.0647809000
_diffrn_orient_matrix_UB_21 -0.0415355000
_diffrn_orient_matrix_UB_22 -0.1013666000
_diffrn_orient_matrix_UB_23 0.0525451000
_diffrn_orient_matrix_UB_31 0.2524499000
_diffrn_orient_matrix_UB_32 -0.0381980000
_diffrn_orient_matrix_UB_33 -0.0033050000
_diffrn_radiation_monochromator mirror
_diffrn_radiation_probe x-ray
_diffrn_radiation_type 'Cu K\a'
_diffrn_radiation_wavelength 1.54184
_diffrn_reflns_av_R_equivalents 0.0247
_diffrn_reflns_av_unetI/netI 0.0154
_diffrn_reflns_Laue_measured_fraction_full 1.000
_diffrn_reflns_Laue_measured_fraction_max 0.999
_diffrn_reflns_limit_h_max 7
_diffrn_reflns_limit_h_min -5
_diffrn_reflns_limit_k_max 14
_diffrn_reflns_limit_k_min -13
_diffrn_reflns_limit_l_max 23
_diffrn_reflns_limit_l_min -23
_diffrn_reflns_number 12824
_diffrn_reflns_point_group_measured_fraction_full 1.000
_diffrn_reflns_point_group_measured_fraction_max 0.999
_diffrn_reflns_theta_full 67.684
_diffrn_reflns_theta_max 74.228
_diffrn_reflns_theta_min 4.554
_diffrn_source 'micro-focus sealed X-ray tube'
_diffrn_source_type 'PhotonJet (Cu) X-ray Source'
_exptl_absorpt_coefficient_mu 2.712
_exptl_absorpt_correction_T_max 1.00000
_exptl_absorpt_correction_T_min 0.49015
_exptl_absorpt_correction_type multi-scan
_exptl_absorpt_process_details
;
CrysAlisPro 1.171.41.105a (Rigaku Oxford Diffraction, 2021)
Empirical absorption correction using spherical harmonics,
implemented in SCALE3 ABSPACK scaling algorithm.
;
_exptl_crystal_colour colourless
_exptl_crystal_colour_primary colourless
_exptl_crystal_density_diffrn 1.671
_exptl_crystal_description block
_exptl_crystal_F_000 628
_exptl_crystal_size_max 0.254
_exptl_crystal_size_mid 0.211
_exptl_crystal_size_min 0.131
_refine_diff_density_max 0.905
_refine_diff_density_min -0.783
_refine_diff_density_rms 0.069
_refine_ls_extinction_coef 0.0029(5)
_refine_ls_extinction_expression Fc^*^=kFc[1+0.001xFc^2^\l^3^/sin(2\q)]^-1/4^
_refine_ls_extinction_method 'SHELXL-2018/3 (Sheldrick 2018)'
_refine_ls_goodness_of_fit_ref 1.068
_refine_ls_hydrogen_treatment constr
_refine_ls_matrix_type full
_refine_ls_number_parameters 213
_refine_ls_number_reflns 2503
_refine_ls_number_restraints 12
_refine_ls_restrained_S_all 1.130
_refine_ls_R_factor_all 0.0578
_refine_ls_R_factor_gt 0.0563
_refine_ls_shift/su_max 0.000
_refine_ls_shift/su_mean 0.000
_refine_ls_structure_factor_coef Fsqd
_refine_ls_weighting_details 'w=1/[\s^2^(Fo^2^)+(0.0758P)^2^+1.6053P] where P=(Fo^2^+2Fc^2^)/3'
_refine_ls_weighting_scheme calc
_refine_ls_wR_factor_gt 0.1492
_refine_ls_wR_factor_ref 0.1501
_reflns_Friedel_coverage 0.000
_reflns_number_gt 2418
_reflns_number_total 2503
_reflns_threshold_expression 'I > 2\s(I)'
_cod_data_source_file d5cy01102g2.cif
_cod_data_source_block 22ma006_Er-0341
_cod_database_code 1576130
_shelx_shelxl_version_number 2018/3
_chemical_oxdiff_formula C18H24F12N4O2P2
_shelx_space_group_comment
;
The symmetry employed for this shelxl refinement is uniquely defined
by the following loop, which should always be used as a source of
symmetry information in preference to the above space-group names.
They are only intended as comments.
;
_shelx_estimated_absorpt_t_max 0.718
_shelx_estimated_absorpt_t_min 0.546
_reflns_odcompleteness_completeness 99.92
_reflns_odcompleteness_iscentric 1
_reflns_odcompleteness_theta 74.33
_olex2_refinement_description
;
1. Fixed Uiso
 At 1.2 times of:
  All C(H) groups, All N(H) groups
 At 1.5 times of:
  All C(H,H,H) groups
2. Uiso/Uaniso restraints and constraints
Uanis(F2A) \\sim Ueq, Uanis(F3B) \\sim Ueq: with sigma of 0.005 and sigma for
terminal atoms of 0.005
Uanis(F3B) \\sim Ueq, Uanis(F2A) \\sim Ueq: with sigma of 0.005 and sigma for
terminal atoms of 0.005
3. Others
 Sof(F1A)=Sof(F4A)=Sof(F3A)=Sof(F2A)=1-FVAR(1)
 Sof(F3B)=Sof(F2B)=Sof(F1B)=Sof(F4B)=FVAR(1)
4.a Aromatic/amide H refined with riding coordinates:
 N2(H2), C6(H6), C3(H3)
4.b Idealised Me refined as rotating group:
 C1(H1A,H1B,H1C), C8(H8A,H8B,H8C), C7(H7A,H7B,H7C)
;
_smtbx_masks_void_probe_radius 1.2
_smtbx_masks_void_truncation_radius 1.2
_olex2_submission_special_instructions 'No special instructions were received'
_oxdiff_exptl_absorpt_empirical_details
;
Empirical correction (ABSPACK) includes:
- Absorption correction using spherical harmonics
- Frame scaling
;
_oxdiff_exptl_absorpt_empirical_full_max 1.537
_oxdiff_exptl_absorpt_empirical_full_min 0.816

loop_
_space_group_symop_operation_xyz
'x, y, z'
'-x+1/2, y+1/2, -z+1/2'
'-x, -y, -z'
'x-1/2, -y-1/2, z-1/2'

loop_
_atom_site_label
_atom_site_type_symbol
_atom_site_fract_x
_atom_site_fract_y
_atom_site_fract_z
_atom_site_U_iso_or_equiv
_atom_site_adp_type
_atom_site_occupancy
_atom_site_site_symmetry_order
_atom_site_calc_flag
_atom_site_refinement_flags_posn
_atom_site_refinement_flags_adp
_atom_site_refinement_flags_occupancy
_atom_site_disorder_assembly
_atom_site_disorder_group
P1 P 0.87987(10) 0.20187(5) 0.35199(3) 0.0318(2) Uani 1 1 d . . . . .
O1 O 0.5486(3) 0.50785(14) 0.59369(8) 0.0304(4) Uani 1 1 d . . . . .
N2 N 0.5952(3) 0.35316(16) 0.51746(9) 0.0257(4) Uani 1 1 d . . . . .
H2 H 0.588380 0.330506 0.471883 0.031 Uiso 1 1 calc R U . . .
N1 N 0.7672(4) 0.12684(18) 0.68668(10) 0.0303(5) Uani 1 1 d . . . . .
F5 F 0.9960(4) 0.29283(19) 0.40729(12) 0.0715(7) Uani 1 1 d . . . . .
F6 F 0.7577(4) 0.1140(2) 0.29548(15) 0.0891(9) Uani 1 1 d . . . . .
C4 C 0.6635(4) 0.27223(19) 0.57258(11) 0.0242(5) Uani 1 1 d . . . . .
C2 C 0.8563(4) 0.2963(2) 0.61944(12) 0.0273(5) Uani 1 1 d . . . . .
C9 C 0.5403(4) 0.46481(19) 0.53365(11) 0.0235(5) Uani 1 1 d . . . . .
C5 C 0.5351(4) 0.1699(2) 0.57990(12) 0.0271(5) Uani 1 1 d . . . . .
C6 C 0.5933(4) 0.0993(2) 0.63897(13) 0.0311(5) Uani 1 1 d . . . . .
H6 H 0.508013 0.029787 0.645879 0.037 Uiso 1 1 calc R U . . .
C3 C 0.8992(4) 0.2209(2) 0.67682(13) 0.0314(5) Uani 1 1 d . . . . .
H3 H 1.025808 0.235917 0.710361 0.038 Uiso 1 1 calc R U . . .
C1 C 1.0184(4) 0.3957(2) 0.60773(14) 0.0362(6) Uani 1 1 d . . . . .
H1A H 1.049588 0.399940 0.556326 0.054 Uiso 1 1 calc R U . . .
H1B H 1.162616 0.382788 0.636743 0.054 Uiso 1 1 calc R U . . .
H1C H 0.948872 0.469393 0.622495 0.054 Uiso 1 1 calc R U . . .
C8 C 0.3377(5) 0.1378(2) 0.52787(14) 0.0374(6) Uani 1 1 d . . . . .
H8A H 0.225764 0.201930 0.525124 0.056 Uiso 1 1 calc R U . . .
H8B H 0.264181 0.066544 0.544685 0.056 Uiso 1 1 calc R U . . .
H8C H 0.394137 0.124095 0.479774 0.056 Uiso 1 1 calc R U . . .
F3B F 0.6562(12) 0.2027(6) 0.3912(4) 0.090(2) Uani 0.607(8) 1 d . U P A 1
C7 C 0.8114(5) 0.0558(2) 0.75321(13) 0.0415(6) Uani 1 1 d . . . . .
H7A H 0.774133 0.101881 0.795598 0.062 Uiso 1 1 calc R U . . .
H7B H 0.973791 0.033203 0.757835 0.062 Uiso 1 1 calc R U . . .
H7C H 0.715667 -0.014787 0.750164 0.062 Uiso 1 1 calc R U . . .
F2B F 0.8022(9) 0.3183(3) 0.3066(3) 0.0761(17) Uani 0.607(8) 1 d . . P A 1
F1B F 1.1072(11) 0.2014(4) 0.3064(4) 0.091(2) Uani 0.607(8) 1 d . . P A 1
F4B F 0.9637(9) 0.0882(3) 0.3893(3) 0.079(2) Uani 0.607(8) 1 d . . P A 1
F1A F 1.1255(10) 0.1562(9) 0.3496(5) 0.083(3) Uani 0.393(8) 1 d . . P A 2
F4A F 0.8541(13) 0.1350(7) 0.4311(4) 0.075(3) Uani 0.393(8) 1 d . . P A 2
F3A F 0.6228(11) 0.2451(8) 0.3663(4) 0.057(2) Uani 0.393(8) 1 d . . P A 2
F2A F 0.8924(14) 0.2660(9) 0.2836(4) 0.081(2) Uani 0.393(8) 1 d . U P A 2

loop_
_atom_site_aniso_label
_atom_site_aniso_U_11
_atom_site_aniso_U_22
_atom_site_aniso_U_33
_atom_site_aniso_U_23
_atom_site_aniso_U_13
_atom_site_aniso_U_12
P1 0.0287(4) 0.0299(4) 0.0362(4) -0.0031(2) -0.0019(3) -0.0015(2)
O1 0.0433(10) 0.0292(8) 0.0185(7) -0.0013(6) -0.0018(6) 0.0043(7)
N2 0.0370(10) 0.0225(9) 0.0174(8) 0.0000(7) -0.0010(7) 0.0018(8)
N1 0.0400(11) 0.0280(10) 0.0227(9) 0.0037(8) 0.0009(8) 0.0100(8)
F5 0.0766(15) 0.0659(14) 0.0687(13) -0.0178(10) -0.0207(11) -0.0209(11)
F6 0.0628(13) 0.0870(17) 0.117(2) -0.0670(16) -0.0009(13) -0.0103(12)
C4 0.0296(11) 0.0237(10) 0.0194(9) 0.0006(8) 0.0017(8) 0.0043(9)
C2 0.0282(11) 0.0287(11) 0.0252(10) -0.0014(8) 0.0022(8) 0.0036(9)
C9 0.0263(10) 0.0240(10) 0.0200(10) 0.0023(8) 0.0000(8) -0.0009(8)
C5 0.0315(11) 0.0241(11) 0.0256(11) -0.0005(8) 0.0006(9) 0.0026(9)
C6 0.0385(12) 0.0245(11) 0.0305(11) 0.0029(9) 0.0035(9) 0.0028(9)
C3 0.0319(12) 0.0350(12) 0.0267(11) -0.0013(9) -0.0026(9) 0.0068(10)
C1 0.0292(12) 0.0394(14) 0.0399(13) 0.0013(11) 0.0000(10) -0.0040(10)
C8 0.0415(13) 0.0311(12) 0.0383(13) 0.0016(10) -0.0077(11) -0.0040(11)
F3B 0.078(3) 0.092(4) 0.103(4) -0.043(3) 0.046(3) -0.024(3)
C7 0.0602(17) 0.0390(14) 0.0254(11) 0.0106(10) 0.0015(11) 0.0164(13)
F2B 0.103(3) 0.0305(16) 0.087(3) -0.0006(17) -0.055(3) 0.0136(18)
F1B 0.082(4) 0.060(3) 0.140(5) -0.025(3) 0.070(4) -0.023(2)
F4B 0.110(4) 0.0366(18) 0.085(3) 0.0221(19) -0.043(3) -0.010(2)
F1A 0.025(2) 0.120(8) 0.105(6) -0.059(5) 0.001(3) 0.008(4)
F4A 0.086(4) 0.083(5) 0.056(4) 0.025(4) -0.006(3) -0.033(4)
F3A 0.026(2) 0.078(5) 0.067(4) -0.018(3) -0.008(2) 0.013(3)
F2A 0.080(4) 0.106(5) 0.057(3) 0.030(3) -0.003(3) -0.037(3)

loop_
_atom_type_symbol
_atom_type_description
_atom_type_scat_dispersion_real
_atom_type_scat_dispersion_imag
_atom_type_scat_source
C C 0.0181 0.0091 'International Tables Vol C Tables 4.2.6.8 and 6.1.1.4'
H H 0.0000 0.0000 'International Tables Vol C Tables 4.2.6.8 and 6.1.1.4'
F F 0.0727 0.0534 'International Tables Vol C Tables 4.2.6.8 and 6.1.1.4'
N N 0.0311 0.0180 'International Tables Vol C Tables 4.2.6.8 and 6.1.1.4'
O O 0.0492 0.0322 'International Tables Vol C Tables 4.2.6.8 and 6.1.1.4'
P P 0.2955 0.4335 'International Tables Vol C Tables 4.2.6.8 and 6.1.1.4'

loop_
_exptl_crystal_face_index_h
_exptl_crystal_face_index_k
_exptl_crystal_face_index_l
_exptl_crystal_face_perp_dist
2 -1 -1 0.1256
-2 1 1 0.0905
-1 -7 -2 0.0961
-4 0 0 0.1156
4 -2 -1 0.1311
-1 1 12 0.0837
3 -3 -3 0.1558
4 -2 0 0.1560
-1 -5 8 0.0653
-1 -6 5 0.0779
-2 -7 1 0.0856
2 7 -1 0.0598
-1 -3 -11 0.0812
0 6 -8 0.1027
-1 -5 8 0.0334
1 6 -8 0.0851

loop_
_geom_angle_atom_site_label_1
_geom_angle_atom_site_label_2
_geom_angle_atom_site_label_3
_geom_angle
_geom_angle_site_symmetry_1
_geom_angle_site_symmetry_3
_geom_angle_publ_flag
F5 P1 F6 178.08(14) . . ?
F5 P1 F2B 83.74(16) . . ?
F5 P1 F1B 90.4(3) . . ?
F5 P1 F4A 78.0(3) . . ?
F5 P1 F3A 93.3(3) . . ?
F6 P1 F2B 94.49(17) . . ?
F6 P1 F1B 90.2(3) . . ?
F6 P1 F4A 103.1(3) . . ?
F6 P1 F3A 85.3(3) . . ?
F3B P1 F5 91.9(3) . . ?
F3B P1 F6 87.4(3) . . ?
F3B P1 F2B 91.2(3) . . ?
F3B P1 F1B 176.8(4) . . ?
F3B P1 F4B 92.8(3) . . ?
F1B P1 F2B 86.8(3) . . ?
F4B P1 F5 98.82(18) . . ?
F4B P1 F6 83.01(19) . . ?
F4B P1 F2B 175.1(3) . . ?
F4B P1 F1B 89.1(3) . . ?
F1A P1 F5 83.0(3) . . ?
F1A P1 F6 98.5(3) . . ?
F1A P1 F4A 90.3(5) . . ?
F1A P1 F3A 172.0(4) . . ?
F3A P1 F4A 81.9(4) . . ?
F2A P1 F5 100.8(4) . . ?
F2A P1 F6 78.0(4) . . ?
F2A P1 F1A 92.7(5) . . ?
F2A P1 F4A 176.6(5) . . ?
F2A P1 F3A 95.0(4) . . ?
C4 N2 H2 119.5 . . ?
C9 N2 H2 119.5 . . ?
C9 N2 C4 121.09(17) . . ?
C6 N1 C3 121.1(2) . . ?
C6 N1 C7 120.2(2) . . ?
C3 N1 C7 118.7(2) . . ?
C2 C4 N2 119.7(2) . . ?
C5 C4 N2 119.1(2) . . ?
C5 C4 C2 121.1(2) . . ?
C4 C2 C1 123.1(2) . . ?
C3 C2 C4 117.0(2) . . ?
C3 C2 C1 119.9(2) . . ?
O1 C9 N2 126.04(19) . . ?
O1 C9 C9 121.6(2) . 3_666 ?
N2 C9 C9 112.3(2) . 3_666 ?
C4 C5 C8 122.4(2) . . ?
C6 C5 C4 117.2(2) . . ?
C6 C5 C8 120.3(2) . . ?
N1 C6 C5 121.5(2) . . ?
N1 C6 H6 119.3 . . ?
C5 C6 H6 119.3 . . ?
N1 C3 C2 121.8(2) . . ?
N1 C3 H3 119.1 . . ?
C2 C3 H3 119.1 . . ?
C2 C1 H1A 109.5 . . ?
C2 C1 H1B 109.5 . . ?
C2 C1 H1C 109.5 . . ?
H1A C1 H1B 109.5 . . ?
H1A C1 H1C 109.5 . . ?
H1B C1 H1C 109.5 . . ?
C5 C8 H8A 109.5 . . ?
C5 C8 H8B 109.5 . . ?
C5 C8 H8C 109.5 . . ?
H8A C8 H8B 109.5 . . ?
H8A C8 H8C 109.5 . . ?
H8B C8 H8C 109.5 . . ?
N1 C7 H7A 109.5 . . ?
N1 C7 H7B 109.5 . . ?
N1 C7 H7C 109.5 . . ?
H7A C7 H7B 109.5 . . ?
H7A C7 H7C 109.5 . . ?
H7B C7 H7C 109.5 . . ?

loop_
_geom_bond_atom_site_label_1
_geom_bond_atom_site_label_2
_geom_bond_distance
_geom_bond_site_symmetry_2
_geom_bond_publ_flag
P1 F5 1.5802(19) . ?
P1 F6 1.586(2) . ?
P1 F3B 1.532(6) . ?
P1 F2B 1.622(3) . ?
P1 F1B 1.616(4) . ?
P1 F4B 1.536(3) . ?
P1 F1A 1.528(6) . ?
P1 F4A 1.665(5) . ?
P1 F3A 1.616(7) . ?
P1 F2A 1.467(6) . ?
O1 C9 1.212(3) . ?
N2 H2 0.8800 . ?
N2 C4 1.414(3) . ?
N2 C9 1.353(3) . ?
N1 C6 1.339(3) . ?
N1 C3 1.340(3) . ?
N1 C7 1.483(3) . ?
C4 C2 1.403(3) . ?
C4 C5 1.399(3) . ?
C2 C3 1.377(3) . ?
C2 C1 1.503(3) . ?
C9 C9 1.530(4) 3_666 ?
C5 C6 1.383(3) . ?
C5 C8 1.499(3) . ?
C6 H6 0.9500 . ?
C3 H3 0.9500 . ?
C1 H1A 0.9800 . ?
C1 H1B 0.9800 . ?
C1 H1C 0.9800 . ?
C8 H8A 0.9800 . ?
C8 H8B 0.9800 . ?
C8 H8C 0.9800 . ?
C7 H7A 0.9800 . ?
C7 H7B 0.9800 . ?
C7 H7C 0.9800 . ?

loop_
_geom_torsion_atom_site_label_1
_geom_torsion_atom_site_label_2
_geom_torsion_atom_site_label_3
_geom_torsion_atom_site_label_4
_geom_torsion
_geom_torsion_site_symmetry_1
_geom_torsion_site_symmetry_2
_geom_torsion_site_symmetry_3
_geom_torsion_site_symmetry_4
_geom_torsion_publ_flag
N2 C4 C2 C3 173.0(2) . . . . ?
N2 C4 C2 C1 -9.6(3) . . . . ?
N2 C4 C5 C6 -173.4(2) . . . . ?
N2 C4 C5 C8 4.9(3) . . . . ?
C4 N2 C9 O1 2.2(4) . . . . ?
C4 N2 C9 C9 -177.1(2) . . . 3_666 ?
C4 C2 C3 N1 1.8(3) . . . . ?
C4 C5 C6 N1 -0.9(3) . . . . ?
C2 C4 C5 C6 5.8(3) . . . . ?
C2 C4 C5 C8 -175.9(2) . . . . ?
C9 N2 C4 C2 -58.8(3) . . . . ?
C9 N2 C4 C5 120.4(2) . . . . ?
C5 C4 C2 C3 -6.2(3) . . . . ?
C5 C4 C2 C1 171.3(2) . . . . ?
C6 N1 C3 C2 3.0(4) . . . . ?
C3 N1 C6 C5 -3.5(4) . . . . ?
C1 C2 C3 N1 -175.8(2) . . . . ?
C8 C5 C6 N1 -179.2(2) . . . . ?
C7 N1 C6 C5 174.1(2) . . . . ?
C7 N1 C3 C2 -174.6(2) . . . . ?

loop_
_exptl_oxdiff_crystal_face_indexfrac_h
_exptl_oxdiff_crystal_face_indexfrac_k
_exptl_oxdiff_crystal_face_indexfrac_l
_exptl_oxdiff_crystal_face_x
_exptl_oxdiff_crystal_face_y
_exptl_oxdiff_crystal_face_z
2.0001 -0.9994 -1.0005 -0.0094 -0.0343 0.5464
-2.0001 0.9994 1.0005 0.0094 0.0343 -0.5464
-1.2242 -6.8874 -1.9015 -0.7597 0.6491 -0.0397
-3.7844 0.0309 0.4794 -0.2232 0.1792 -0.9581
3.6077 -2.2241 -1.2437 -0.0145 0.0103 0.9998
-0.5976 1.3524 11.7428 0.8288 0.5048 -0.2413
3.3526 -2.9657 -3.4947 -0.2372 -0.0223 0.9712
3.6716 -1.7615 -0.0660 0.1033 0.0226 0.9944
-1.2619 -5.3294 7.5598 -0.0241 0.9899 -0.1400
-1.2396 -6.2216 5.4486 -0.2311 0.9684 -0.0933
-1.5228 -6.7817 0.7076 -0.6024 0.7879 -0.1277
1.6099 6.7038 -0.7382 0.6001 -0.7852 0.1528
-0.6691 -2.9505 -10.6488 -0.9723 -0.2327 -0.0210
-0.4591 5.5868 -7.6547 -0.0781 -0.9495 -0.3040
-1.0806 -4.9446 8.4612 0.0775 0.9907 -0.1119
0.9914 5.5373 -7.5209 0.0250 -0.9977 0.0636
